data_7115691
loop_
_publ_author_name
'Manuel Serrano-Ruiz'
'Silvia Imberti'
'Leonardo Bernasconi'
'Nazira Jadagayeva'
'Franco Scalambra'
'Antonio Romerosa'

_publ_section_title
;
 Study of the interaction of water with the aqua-soluble dimeric complex
 [RuCp(PTA)2-mu-CN-1 kappa C:2 kappa^2^ N-RuCp(PTA)2](CF3SO3) (PTA =
 1,3,5-triaza-7-phosphaadamantane) by neutron and X-ray diffraction in
 solution
;
_journal_name_full Chem.Commun.
_journal_page_first 11587
_journal_paper_doi 10.1039/C4cc05225K
_journal_volume 50
_journal_year 2014
_chemical_formula_sum 'C35 H76 Cl N13 O9 P4 Ru2'
_chemical_formula_weight 1184.55
_chemical_name_systematic
; 
 ? 
;
_space_group_IT_number 2
_symmetry_cell_setting triclinic
_symmetry_space_group_name_Hall '-P 1'
_symmetry_space_group_name_H-M 'P -1'
_atom_sites_solution_hydrogens geom
_atom_sites_solution_primary direct
_atom_sites_solution_secondary difmap
_audit_creation_method SHELXL-97
_cell_angle_alpha 66.9270(10)
_cell_angle_beta 73.1200(10)
_cell_angle_gamma 76.5130(10)
_cell_formula_units_Z 1
_cell_length_a 14.5313(7)
_cell_length_b 17.5256(8)
_cell_length_c 18.3097(9)
_cell_measurement_reflns_used 9734
_cell_measurement_temperature 100(2)
_cell_measurement_theta_max 49.958
_cell_measurement_theta_min 4.722
_cell_volume 4067.1(3)
_computing_cell_refinement 'Bruker APEX'
_computing_data_collection 'Bruker APEX'
_computing_data_reduction 'Bruker SHELXTL'
_computing_molecular_graphics 'Bruker SHELXTL'
_computing_publication_material 'Bruker SHELXTL'
_computing_structure_refinement 'SHELXL-97 (Sheldrick, 1997)'
_computing_structure_solution 'SHELXS-97 (Sheldrick, 1990)'
_diffrn_ambient_temperature 100(2)
_diffrn_measured_fraction_theta_full 0.974
_diffrn_measured_fraction_theta_max 0.974
_diffrn_measurement_device_type 'CCD area detector'
_diffrn_measurement_method 'phi and omega scans'
_diffrn_radiation_monochromator graphite
_diffrn_radiation_source 'fine-focus sealed tube'
_diffrn_radiation_type MoK\a
_diffrn_radiation_wavelength 0.71073
_diffrn_reflns_av_R_equivalents 0.0248
_diffrn_reflns_av_sigmaI/netI 0.0467
_diffrn_reflns_limit_h_max 16
_diffrn_reflns_limit_h_min -17
_diffrn_reflns_limit_k_max 20
_diffrn_reflns_limit_k_min -20
_diffrn_reflns_limit_l_max 14
_diffrn_reflns_limit_l_min -21
_diffrn_reflns_number 21874
_diffrn_reflns_theta_full 25.04
_diffrn_reflns_theta_max 25.04
_diffrn_reflns_theta_min 1.24
_exptl_absorpt_coefficient_mu 0.781
_exptl_absorpt_correction_T_max 0.889
_exptl_absorpt_correction_T_min 0.855
_exptl_absorpt_correction_type empirical
_exptl_crystal_colour yellow
_exptl_crystal_density_diffrn 1.429
_exptl_crystal_density_method 'not measured'
_exptl_crystal_description prismatic
_exptl_crystal_F_000 1788
_exptl_crystal_size_max 0.200
_exptl_crystal_size_mid 0.170
_exptl_crystal_size_min 0.150
_refine_diff_density_max 2.841
_refine_diff_density_min -0.849
_refine_diff_density_rms 0.176
_refine_ls_extinction_method none
_refine_ls_goodness_of_fit_ref 1.062
_refine_ls_hydrogen_treatment constr
_refine_ls_matrix_type full
_refine_ls_number_parameters 940
_refine_ls_number_reflns 14015
_refine_ls_number_restraints 3
_refine_ls_restrained_S_all 1.062
_refine_ls_R_factor_all 0.0640
_refine_ls_R_factor_gt 0.0569
_refine_ls_shift/su_max 0.001
_refine_ls_shift/su_mean 0.000
_refine_ls_structure_factor_coef Fsqd
_refine_ls_weighting_details 'calc w=1/[\s^2^(Fo^2^)+(0.1020P)^2^+16.9505P] where P=(Fo^2^+2Fc^2^)/3'
_refine_ls_weighting_scheme calc
_refine_ls_wR_factor_gt 0.1679
_refine_ls_wR_factor_ref 0.1767
_reflns_number_gt 12264
_reflns_number_total 14015
_reflns_threshold_expression >2sigma(I)
_cod_data_source_file c4cc05225k2.cif
_cod_data_source_block c:\sir97\manuel\547cr\547crs
_cod_depositor_comments
;
The following automatic conversions were performed:

'_symmetry_cell_setting' tag value 'tTriclinic' was replaced with
'triclinic' value as specified in the replacement file
'/home/robertas/cod-tools/perl-scripts/inputs/replacement_values.lst'.

Automatic conversion script
Id: cif_fix_values 3143 2015-03-26 13:38:13Z robertas 
;
_cod_original_sg_symbol_H-M P-1
_cod_database_code 7115691

loop_
_symmetry_equiv_pos_as_xyz
'x, y, z'
'-x, -y, -z'

loop_
_atom_site_label
_atom_site_type_symbol
_atom_site_fract_x
_atom_site_fract_y
_atom_site_fract_z
_atom_site_U_iso_or_equiv
_atom_site_adp_type
_atom_site_occupancy
_atom_site_symmetry_multiplicity
_atom_site_calc_flag
_atom_site_refinement_flags
_atom_site_disorder_assembly
_atom_site_disorder_group
Ru1 Ru 0.09522(3) -0.03884(2) 0.61253(3) 0.01873(13) Uani 1 1 d . . .
Ru2 Ru 0.50502(3) 0.62844(2) 0.53445(2) 0.01549(12) Uani 1 1 d . . .
Ru3 Ru 0.16769(3) 0.55235(3) -0.05883(2) 0.02139(13) Uani 1 1 d . . .
Cl1 Cl 0.3566(4) 0.8051(3) 0.8495(4) 0.0495(15) Uiso 0.372(5) 1 d P A 1
Cl2 Cl 0.3856(7) 0.8203(6) 0.8039(7) 0.042(2) Uiso 0.175(2) 1 d P A 1
Cl3 Cl 0.4432(6) 0.9184(5) 0.1929(5) 0.0387(19) Uiso 0.213(3) 1 d P A 2
Cl4 Cl 0.4141(11) 0.8897(9) 0.2827(9) 0.039(3) Uiso 0.1132(18) 1 d P A 2
Cl5 Cl 0.3922(9) 0.9619(8) 0.2114(8) 0.039(3) Uiso 0.127(2) 1 d P A 2
Cl6 Cl 0.9512(4) 0.4925(3) 0.5287(3) 0.0675(12) Uani 0.50 1 d P . .
P1A P -0.00086(10) 0.07204(9) 0.64130(9) 0.0227(3) Uani 1 1 d . . .
P2A P 0.20952(10) 0.03652(8) 0.51819(8) 0.0201(3) Uani 1 1 d . . .
P1B P 0.63703(9) 0.65385(8) 0.43032(8) 0.0184(3) Uani 1 1 d . . .
P2B P 0.58453(9) 0.53295(8) 0.62886(8) 0.0172(3) Uani 1 1 d . . .
P1C P 0.20000(11) 0.44397(9) 0.05257(8) 0.0241(3) Uani 1 1 d . . .
P2C P 0.11635(10) 0.64522(9) 0.00694(8) 0.0235(3) Uani 1 1 d . . .
N1P N 0.0218(4) -0.0089(3) 0.5240(3) 0.0206(10) Uani 0.453(9) 1 d P . .
C1P C 0.0218(4) -0.0089(3) 0.5240(3) 0.0206(10) Uani 0.547(9) 1 d P . .
N2P N 0.4999(3) 0.5293(3) 0.5068(3) 0.0175(13) Uani 0.36(7) 1 d P . .
C2P C 0.4999(3) 0.5293(3) 0.5068(3) 0.0175(13) Uani 0.64(7) 1 d P . .
N3P N 0.0360(4) 0.5140(3) -0.0146(3) 0.0270(14) Uani 0.77(8) 1 d P . .
C3P C 0.0360(4) 0.5140(3) -0.0146(3) 0.0270(14) Uani 0.23(8) 1 d P . .
N11A N -0.0998(4) 0.2329(3) 0.5922(4) 0.0396(13) Uani 1 1 d . . .
N12A N -0.1865(5) 0.1301(4) 0.7107(6) 0.080(3) Uani 1 1 d . . .
N13A N -0.0537(5) 0.1839(4) 0.7230(4) 0.0502(16) Uani 1 1 d . . .
N21A N 0.2783(3) 0.1472(3) 0.3639(3) 0.0267(10) Uani 1 1 d . . .
N22A N 0.3419(4) 0.1468(3) 0.4753(3) 0.0301(11) Uani 1 1 d . . .
N23A N 0.3981(4) 0.0296(3) 0.4233(3) 0.0387(13) Uani 1 1 d . . .
N11B N 0.8062(4) 0.6048(3) 0.3330(4) 0.0452(15) Uani 1 1 d . . .
N12B N 0.6993(4) 0.7243(5) 0.2629(3) 0.058(2) Uani 1 1 d . . .
N13B N 0.7924(5) 0.7409(4) 0.3449(4) 0.057(2) Uani 1 1 d . . .
N21B N 0.6961(3) 0.3808(3) 0.6902(3) 0.0282(11) Uani 1 1 d . . .
N22B N 0.6885(4) 0.4884(3) 0.7478(3) 0.0322(11) Uani 1 1 d . . .
N23B N 0.5482(4) 0.4149(3) 0.7857(3) 0.0376(13) Uani 1 1 d . . .
N11C N 0.1422(4) 0.3503(3) 0.2154(3) 0.0333(12) Uani 1 1 d . . .
N12C N 0.2204(4) 0.2704(3) 0.1234(3) 0.0350(12) Uani 1 1 d . . .
N13C N 0.3186(4) 0.3443(3) 0.1578(3) 0.0396(13) Uani 1 1 d . . .
N21C N -0.0193(4) 0.7101(3) 0.1169(3) 0.0304(11) Uani 1 1 d . . .
N22C N 0.1525(4) 0.7228(4) 0.1002(4) 0.0410(14) Uani 1 1 d . . .
N23C N 0.0640(5) 0.8123(3) -0.0068(4) 0.0524(18) Uani 1 1 d . . .
C11A C -0.1271(5) 0.0549(5) 0.6954(7) 0.068(3) Uani 1 1 d . . .
H11A H -0.1570 0.0383 0.6627 0.081 Uiso 1 1 calc R . .
H11B H -0.1268 0.0083 0.7481 0.081 Uiso 1 1 calc R . .
C12A C 0.0247(5) 0.1162(4) 0.7091(4) 0.0428(17) Uani 1 1 d . . .
H12A H 0.0302 0.0713 0.7619 0.051 Uiso 1 1 calc R . .
H12B H 0.0873 0.1389 0.6841 0.051 Uiso 1 1 calc R . .
C13A C -0.0277(6) 0.1720(4) 0.5607(4) 0.0417(17) Uani 1 1 d . . .
H13A H 0.0332 0.1967 0.5313 0.050 Uiso 1 1 calc R . .
H13B H -0.0523 0.1610 0.5212 0.050 Uiso 1 1 calc R . .
C14A C -0.1918(5) 0.2008(5) 0.6350(7) 0.063(3) Uani 1 1 d . . .
H14A H -0.2144 0.1832 0.5987 0.076 Uiso 1 1 calc R . .
H14B H -0.2405 0.2465 0.6475 0.076 Uiso 1 1 calc R . .
C15A C -0.1461(7) 0.1538(5) 0.7622(5) 0.068(3) Uani 1 1 d . . .
H15A H -0.1927 0.1979 0.7795 0.082 Uiso 1 1 calc R . .
H15B H -0.1387 0.1046 0.8118 0.082 Uiso 1 1 calc R . .
C16A C -0.0625(5) 0.2517(4) 0.6490(4) 0.0379(15) Uani 1 1 d . . .
H16A H 0.0021 0.2701 0.6210 0.045 Uiso 1 1 calc R . .
H16B H -0.1062 0.2992 0.6625 0.045 Uiso 1 1 calc R . .
C21A C 0.3238(4) -0.0243(3) 0.4836(4) 0.0331(14) Uani 1 1 d . . .
H21A H 0.3510 -0.0616 0.5314 0.040 Uiso 1 1 calc R . .
H21B H 0.3100 -0.0600 0.4586 0.040 Uiso 1 1 calc R . .
C22A C 0.1906(4) 0.1093(3) 0.4166(3) 0.0245(12) Uani 1 1 d . . .
H22A H 0.1710 0.0785 0.3895 0.029 Uiso 1 1 calc R . .
H22B H 0.1370 0.1543 0.4236 0.029 Uiso 1 1 calc R . .
C23A C 0.2626(4) 0.1076(4) 0.5418(4) 0.0283(12) Uani 1 1 d . . .
H23A H 0.2109 0.1522 0.5532 0.034 Uiso 1 1 calc R . .
H23B H 0.2878 0.0758 0.5917 0.034 Uiso 1 1 calc R . .
C24A C 0.4196(5) 0.0843(4) 0.4578(4) 0.0365(15) Uani 1 1 d . . .
H24A H 0.4408 0.0487 0.5089 0.044 Uiso 1 1 calc R . .
H24B H 0.4750 0.1130 0.4194 0.044 Uiso 1 1 calc R . .
C25A C 0.3589(5) 0.0839(4) 0.3498(4) 0.0377(15) Uani 1 1 d . . .
H25A H 0.4120 0.1121 0.3067 0.045 Uiso 1 1 calc R . .
H25B H 0.3373 0.0480 0.3293 0.045 Uiso 1 1 calc R . .
C26A C 0.3072(4) 0.1969(4) 0.4008(4) 0.0308(13) Uani 1 1 d . . .
H26A H 0.3591 0.2290 0.3604 0.037 Uiso 1 1 calc R . .
H26B H 0.2508 0.2377 0.4133 0.037 Uiso 1 1 calc R . .
C31A C 0.0744(5) -0.1737(3) 0.6671(4) 0.0325(14) Uani 1 1 d . . .
H31A H 0.0376 -0.1972 0.6480 0.039 Uiso 1 1 calc R . .
C32A C 0.0378(5) -0.1376(4) 0.7288(4) 0.0351(14) Uani 1 1 d . . .
H32A H -0.0274 -0.1331 0.7588 0.042 Uiso 1 1 calc R . .
C33A C 0.1171(5) -0.1093(4) 0.7372(4) 0.0364(15) Uani 1 1 d . . .
H33A H 0.1137 -0.0817 0.7736 0.044 Uiso 1 1 calc R . .
C34A C 0.2003(5) -0.1287(4) 0.6834(4) 0.0355(15) Uani 1 1 d . . .
H34A H 0.2635 -0.1172 0.6770 0.043 Uiso 1 1 calc R . .
C35A C 0.1745(5) -0.1690(3) 0.6392(4) 0.0335(14) Uani 1 1 d . . .
H35A H 0.2173 -0.1889 0.5984 0.040 Uiso 1 1 calc R . .
C11B C 0.6112(5) 0.7065(6) 0.3286(4) 0.060(2) Uani 1 1 d . . .
H11C H 0.5758 0.6709 0.3186 0.072 Uiso 1 1 calc R . .
H11D H 0.5682 0.7598 0.3268 0.072 Uiso 1 1 calc R . .
C12B C 0.7165(6) 0.7253(6) 0.4209(5) 0.060(3) Uani 1 1 d . . .
H12C H 0.6771 0.7791 0.4225 0.072 Uiso 1 1 calc R . .
H12D H 0.7478 0.7014 0.4679 0.072 Uiso 1 1 calc R . .
C13B C 0.7305(5) 0.5716(4) 0.4070(5) 0.055(2) Uani 1 1 d . . .
H13C H 0.7615 0.5407 0.4538 0.066 Uiso 1 1 calc R . .
H13D H 0.6996 0.5315 0.3991 0.066 Uiso 1 1 calc R . .
C14B C 0.7644(5) 0.6477(6) 0.2613(4) 0.052(2) Uani 1 1 d . . .
H14C H 0.8178 0.6614 0.2123 0.063 Uiso 1 1 calc R . .
H14D H 0.7283 0.6090 0.2567 0.063 Uiso 1 1 calc R . .
C15B C 0.7521(7) 0.7777(5) 0.2737(5) 0.066(3) Uani 1 1 d . . .
H15C H 0.8056 0.7941 0.2252 0.079 Uiso 1 1 calc R . .
H15D H 0.7081 0.8293 0.2767 0.079 Uiso 1 1 calc R . .
C16B C 0.8542(5) 0.6642(6) 0.3419(4) 0.051(2) Uani 1 1 d . . .
H16C H 0.8789 0.6370 0.3924 0.061 Uiso 1 1 calc R . .
H16D H 0.9108 0.6781 0.2956 0.061 Uiso 1 1 calc R . .
C21B C 0.4994(4) 0.4783(4) 0.7216(4) 0.0324(14) Uani 1 1 d . . .
H21C H 0.4552 0.5201 0.7439 0.039 Uiso 1 1 calc R . .
H21D H 0.4594 0.4502 0.7069 0.039 Uiso 1 1 calc R . .
C22B C 0.6655(4) 0.4392(4) 0.6153(3) 0.0282(12) Uani 1 1 d . . .
H22C H 0.6317 0.4096 0.5967 0.034 Uiso 1 1 calc R . .
H22D H 0.7239 0.4568 0.5722 0.034 Uiso 1 1 calc R . .
C23B C 0.6576(5) 0.5609(4) 0.6795(4) 0.0298(13) Uani 1 1 d . . .
H23C H 0.7159 0.5832 0.6392 0.036 Uiso 1 1 calc R . .
H23D H 0.6190 0.6056 0.7004 0.036 Uiso 1 1 calc R . .
C24B C 0.6066(5) 0.4553(4) 0.8102(4) 0.0381(16) Uani 1 1 d . . .
H24C H 0.5642 0.5014 0.8269 0.046 Uiso 1 1 calc R . .
H24D H 0.6304 0.4138 0.8583 0.046 Uiso 1 1 calc R . .
C25B C 0.6131(4) 0.3496(4) 0.7554(4) 0.0355(14) Uani 1 1 d . . .
H25C H 0.6374 0.3044 0.8013 0.043 Uiso 1 1 calc R . .
H25D H 0.5751 0.3252 0.7352 0.043 Uiso 1 1 calc R . .
C26B C 0.7487(4) 0.4217(4) 0.7190(4) 0.0305(13) Uani 1 1 d . . .
H26C H 0.7772 0.3788 0.7638 0.037 Uiso 1 1 calc R . .
H26D H 0.8029 0.4456 0.6740 0.037 Uiso 1 1 calc R . .
C31B C 0.3476(4) 0.6816(3) 0.5379(4) 0.0244(12) Uani 1 1 d . . .
H31B H 0.3040 0.6583 0.5252 0.029 Uiso 1 1 calc R . .
C32B C 0.4053(4) 0.7435(3) 0.4817(4) 0.0290(13) Uani 1 1 d . . .
H32B H 0.4076 0.7691 0.4250 0.035 Uiso 1 1 calc R . .
C33B C 0.4595(4) 0.7604(3) 0.5255(4) 0.0328(14) Uani 1 1 d . . .
H33B H 0.5046 0.7996 0.5030 0.039 Uiso 1 1 calc R . .
C34B C 0.4351(4) 0.7093(4) 0.6083(4) 0.0304(13) Uani 1 1 d . . .
H34B H 0.4605 0.7081 0.6511 0.036 Uiso 1 1 calc R . .
C35B C 0.3652(4) 0.6599(4) 0.6158(3) 0.0268(12) Uani 1 1 d . . .
H35B H 0.3358 0.6196 0.6645 0.032 Uiso 1 1 calc R . .
C11C C 0.2023(5) 0.3399(4) 0.0490(4) 0.0311(13) Uani 1 1 d . . .
H11E H 0.1394 0.3372 0.0400 0.037 Uiso 1 1 calc R . .
H11F H 0.2536 0.3327 0.0020 0.037 Uiso 1 1 calc R . .
C12C C 0.3135(5) 0.4228(4) 0.0861(4) 0.0361(15) Uani 1 1 d . . .
H12E H 0.3690 0.4182 0.0407 0.043 Uiso 1 1 calc R . .
H12F H 0.3190 0.4703 0.1003 0.043 Uiso 1 1 calc R . .
C13C C 0.1147(5) 0.4288(4) 0.1531(3) 0.0307(13) Uani 1 1 d . . .
H13E H 0.1128 0.4760 0.1706 0.037 Uiso 1 1 calc R . .
H13F H 0.0487 0.4295 0.1476 0.037 Uiso 1 1 calc R . .
C14C C 0.1451(5) 0.2766(4) 0.1941(4) 0.0365(15) Uani 1 1 d . . .
H14E H 0.1550 0.2254 0.2415 0.044 Uiso 1 1 calc R . .
H14F H 0.0813 0.2784 0.1837 0.044 Uiso 1 1 calc R . .
C15C C 0.3148(5) 0.2718(4) 0.1382(4) 0.0410(16) Uani 1 1 d . . .
H15E H 0.3296 0.2202 0.1837 0.049 Uiso 1 1 calc R . .
H15F H 0.3661 0.2711 0.0891 0.049 Uiso 1 1 calc R . .
C16C C 0.2384(5) 0.3486(4) 0.2273(4) 0.0395(15) Uani 1 1 d . . .
H16E H 0.2501 0.2996 0.2760 0.047 Uiso 1 1 calc R . .
H16F H 0.2384 0.3995 0.2384 0.047 Uiso 1 1 calc R . .
C21C C 0.0953(5) 0.7565(4) -0.0557(4) 0.0412(16) Uani 1 1 d . . .
H21E H 0.1558 0.7726 -0.0965 0.049 Uiso 1 1 calc R . .
H21F H 0.0448 0.7645 -0.0856 0.049 Uiso 1 1 calc R . .
C22C C 0.0011(4) 0.6419(4) 0.0844(3) 0.0240(11) Uani 1 1 d . . .
H22E H -0.0528 0.6456 0.0598 0.029 Uiso 1 1 calc R . .
H22F H 0.0040 0.5876 0.1297 0.029 Uiso 1 1 calc R . .
C23C C 0.1941(4) 0.6567(4) 0.0650(4) 0.0338(14) Uani 1 1 d . . .
H23E H 0.2047 0.6028 0.1095 0.041 Uiso 1 1 calc R . .
H23F H 0.2581 0.6694 0.0285 0.041 Uiso 1 1 calc R . .
C24C C 0.1393(6) 0.8025(5) 0.0386(5) 0.0497(19) Uani 1 1 d . . .
H24E H 0.2021 0.8127 -0.0010 0.060 Uiso 1 1 calc R . .
H24F H 0.1212 0.8460 0.0640 0.060 Uiso 1 1 calc R . .
C25C C -0.0283(5) 0.7915(4) 0.0536(4) 0.0435(17) Uani 1 1 d . . .
H25E H -0.0527 0.8348 0.0792 0.052 Uiso 1 1 calc R . .
H25F H -0.0771 0.7931 0.0246 0.052 Uiso 1 1 calc R . .
C26C C 0.0579(4) 0.7059(4) 0.1561(4) 0.0341(14) Uani 1 1 d . . .
H26E H 0.0368 0.7468 0.1847 0.041 Uiso 1 1 calc R . .
H26F H 0.0661 0.6494 0.1977 0.041 Uiso 1 1 calc R . .
C31C C 0.1860(5) 0.5524(5) -0.1851(4) 0.0410(16) Uani 1 1 d . . .
H31C H 0.1395 0.5362 -0.2016 0.049 Uiso 1 1 calc R . .
C32C C 0.2622(5) 0.4996(4) -0.1526(4) 0.0426(17) Uani 1 1 d . . .
H32C H 0.2769 0.4413 -0.1433 0.051 Uiso 1 1 calc R . .
C33C C 0.3146(5) 0.5469(6) -0.1356(4) 0.050(2) Uani 1 1 d . . .
H33C H 0.3701 0.5261 -0.1124 0.059 Uiso 1 1 calc R . .
C34C C 0.2694(6) 0.6304(5) -0.1594(4) 0.052(2) Uani 1 1 d . . .
H34C H 0.2896 0.6763 -0.1558 0.063 Uiso 1 1 calc R . .
C35C C 0.1884(5) 0.6339(4) -0.1898(4) 0.0440(18) Uani 1 1 d . . .
H35C H 0.1441 0.6823 -0.2095 0.053 Uiso 1 1 calc R . .
O1W O 0.0286(5) 0.3066(3) 0.3757(3) 0.0622(16) Uani 1 1 d . . .
O2W O 0.0037(5) 0.9784(4) 0.9019(4) 0.0781(19) Uani 1 1 d . . .
O3W O 0.4246(4) 0.3198(4) 0.9255(4) 0.083(2) Uani 1 1 d . . .
O4W O 0.8303(5) 0.9562(4) 0.1277(4) 0.0708(17) Uani 1 1 d . . .
O5W O 0.5397(5) 0.9241(4) 0.3449(4) 0.089(3) Uani 1 1 d . . .
O6W O 0.8718(5) 0.3849(5) 0.4673(4) 0.0605(18) Uiso 0.80 1 d P . .
O7W O 0.0003(6) 0.5130(4) 0.2926(4) 0.068(2) Uani 0.80 1 d P . .
O8W O 0.7003(11) -0.0019(7) 0.2513(8) 0.054(3) Uani 0.60 1 d P . .
O9W O 0.6840(16) 0.0377(11) 0.2390(14) 0.054(5) Uani 0.40 1 d P . .
O10W O 0.4873(9) 0.2932(9) 0.2323(8) 0.062(3) Uani 0.59 1 d P . .
O11W O 0.4892(12) 0.3391(9) 0.1989(10) 0.043(4) Uani 0.41 1 d P . .
O12W O 0.3502(10) 0.2013(11) 0.8923(8) 0.062(4) Uani 0.47 1 d P . .
O13W O 0.311(2) 0.242(2) 0.9008(13) 0.064(7) Uani 0.28 1 d P . .
O14W O 0.8687(6) 0.6655(7) 0.5421(6) 0.058(2) Uani 0.60 1 d P . .
O15W O 0.8787(9) 0.5930(10) 0.5704(10) 0.060(4) Uani 0.40 1 d P . .
O16W O 0.7761(12) 0.8483(11) 0.9584(10) 0.063(4) Uiso 0.35 1 d P . .
O17W O 0.8475(14) 0.8715(12) 0.8744(12) 0.061(5) Uiso 0.30 1 d P . .
O18W O 0.5762(9) 0.0344(8) 0.0720(7) 0.068(3) Uani 0.50 1 d P . .
O19W O 0.4255(9) 0.7504(7) 0.9910(7) 0.061(3) Uiso 0.50 1 d P . .
O20W O 0.8126(10) 1.0019(8) 0.9666(9) 0.053(5) Uani 0.40 1 d P . .
O21W O 0.7723(7) 0.9690(7) 0.9815(6) 0.054(2) Uani 0.60 1 d P . .
O22W O 0.4422(12) 0.5813(10) 0.9711(10) 0.055(4) Uiso 0.33 1 d P . .
O23W O 0.344(2) 0.857(2) 0.070(2) 0.055(8) Uiso 0.17 1 d P . .

loop_
_atom_site_aniso_label
_atom_site_aniso_U_11
_atom_site_aniso_U_22
_atom_site_aniso_U_33
_atom_site_aniso_U_23
_atom_site_aniso_U_13
_atom_site_aniso_U_12
Ru1 0.0216(2) 0.0133(2) 0.0208(2) -0.00374(17) -0.00777(17) -0.00129(16)
Ru2 0.0143(2) 0.0155(2) 0.0170(2) -0.00727(16) -0.00228(16) -0.00138(15)
Ru3 0.0229(2) 0.0221(2) 0.0124(2) -0.00371(17) -0.00008(17) 0.00058(17)
Cl6 0.089(3) 0.043(2) 0.070(3) -0.022(2) -0.027(2) 0.006(2)
P1A 0.0222(7) 0.0195(7) 0.0261(7) -0.0086(6) -0.0055(6) -0.0013(5)
P2A 0.0208(7) 0.0150(6) 0.0227(7) -0.0032(5) -0.0083(5) -0.0005(5)
P1B 0.0175(6) 0.0191(7) 0.0188(7) -0.0084(5) -0.0006(5) -0.0043(5)
P2B 0.0158(6) 0.0191(6) 0.0170(6) -0.0080(5) -0.0031(5) -0.0004(5)
P1C 0.0259(7) 0.0240(7) 0.0179(7) -0.0024(6) -0.0055(6) -0.0032(6)
P2C 0.0254(7) 0.0238(7) 0.0152(7) -0.0056(5) 0.0017(5) -0.0019(6)
N1P 0.023(3) 0.013(2) 0.027(3) -0.008(2) -0.0063(19) -0.0012(19)
C1P 0.023(3) 0.013(2) 0.027(3) -0.008(2) -0.0063(19) -0.0012(19)
N2P 0.013(2) 0.019(2) 0.016(2) -0.0032(19) -0.0020(18) -0.0028(19)
C2P 0.013(2) 0.019(2) 0.016(2) -0.0032(19) -0.0020(18) -0.0028(19)
N3P 0.030(3) 0.029(3) 0.017(3) -0.007(2) -0.005(2) 0.001(2)
C3P 0.030(3) 0.029(3) 0.017(3) -0.007(2) -0.005(2) 0.001(2)
N11A 0.048(3) 0.023(3) 0.049(3) -0.018(2) -0.022(3) 0.014(2)
N12A 0.030(3) 0.036(4) 0.149(8) -0.041(5) 0.028(4) -0.003(3)
N13A 0.061(4) 0.050(4) 0.046(4) -0.033(3) -0.021(3) 0.021(3)
N21A 0.031(3) 0.021(2) 0.025(2) -0.0032(19) -0.006(2) -0.006(2)
N22A 0.026(3) 0.026(3) 0.037(3) -0.004(2) -0.013(2) -0.005(2)
N23A 0.033(3) 0.024(3) 0.043(3) -0.005(2) 0.002(2) 0.001(2)
N11B 0.037(3) 0.033(3) 0.040(3) -0.011(3) 0.023(3) 0.000(2)
N12B 0.030(3) 0.099(6) 0.020(3) -0.003(3) 0.005(2) -0.005(3)
N13B 0.049(4) 0.073(5) 0.063(4) -0.049(4) 0.031(3) -0.043(3)
N21B 0.027(3) 0.027(3) 0.028(3) -0.010(2) -0.011(2) 0.006(2)
N22B 0.039(3) 0.032(3) 0.030(3) -0.011(2) -0.020(2) 0.002(2)
N23B 0.025(3) 0.040(3) 0.028(3) 0.004(2) -0.003(2) 0.003(2)
N11C 0.048(3) 0.031(3) 0.021(2) 0.000(2) -0.012(2) -0.014(2)
N12C 0.046(3) 0.023(3) 0.032(3) -0.002(2) -0.016(2) -0.003(2)
N13C 0.038(3) 0.031(3) 0.041(3) 0.006(2) -0.021(3) -0.007(2)
N21C 0.027(3) 0.038(3) 0.024(3) -0.017(2) 0.002(2) -0.001(2)
N22C 0.034(3) 0.049(3) 0.048(3) -0.032(3) 0.008(3) -0.016(3)
N23C 0.071(4) 0.023(3) 0.037(3) -0.008(2) 0.015(3) 0.003(3)
C11A 0.031(4) 0.033(4) 0.128(8) -0.039(5) 0.015(4) -0.006(3)
C12A 0.050(4) 0.047(4) 0.043(4) -0.030(3) -0.025(3) 0.017(3)
C13A 0.060(4) 0.028(3) 0.036(4) -0.016(3) -0.022(3) 0.020(3)
C14A 0.034(4) 0.051(5) 0.137(9) -0.066(6) -0.041(5) 0.022(3)
C15A 0.080(6) 0.045(5) 0.051(5) -0.020(4) 0.017(5) 0.007(4)
C16A 0.033(3) 0.029(3) 0.059(4) -0.028(3) -0.010(3) 0.003(3)
C21A 0.029(3) 0.017(3) 0.042(4) -0.007(3) -0.002(3) 0.003(2)
C22A 0.028(3) 0.021(3) 0.023(3) -0.004(2) -0.007(2) -0.005(2)
C23A 0.033(3) 0.025(3) 0.027(3) -0.005(2) -0.011(2) -0.008(2)
C24A 0.029(3) 0.028(3) 0.044(4) -0.003(3) -0.008(3) -0.007(3)
C25A 0.039(4) 0.029(3) 0.033(3) -0.005(3) 0.003(3) -0.006(3)
C26A 0.033(3) 0.024(3) 0.033(3) -0.002(2) -0.010(3) -0.010(2)
C31A 0.052(4) 0.011(3) 0.033(3) 0.001(2) -0.018(3) -0.007(2)
C32A 0.043(4) 0.019(3) 0.029(3) 0.001(2) -0.001(3) -0.005(3)
C33A 0.063(4) 0.023(3) 0.022(3) 0.002(2) -0.018(3) -0.009(3)
C34A 0.038(4) 0.024(3) 0.035(3) 0.007(3) -0.020(3) -0.003(3)
C35A 0.042(4) 0.015(3) 0.031(3) -0.002(2) -0.007(3) 0.007(2)
C11B 0.024(3) 0.110(7) 0.021(3) -0.007(4) 0.002(3) 0.000(4)
C12B 0.050(4) 0.096(6) 0.059(5) -0.059(5) 0.031(4) -0.054(5)
C13B 0.041(4) 0.033(4) 0.057(5) -0.010(3) 0.027(4) 0.000(3)
C14B 0.037(4) 0.092(6) 0.043(4) -0.047(4) 0.018(3) -0.030(4)
C15B 0.066(6) 0.037(4) 0.049(5) 0.001(4) 0.030(4) -0.003(4)
C16B 0.024(3) 0.093(6) 0.031(4) -0.014(4) 0.003(3) -0.021(4)
C21B 0.016(3) 0.036(3) 0.028(3) 0.001(3) -0.001(2) 0.000(2)
C22B 0.033(3) 0.028(3) 0.026(3) -0.016(2) -0.012(2) 0.010(2)
C23B 0.038(3) 0.027(3) 0.033(3) -0.010(3) -0.022(3) -0.005(2)
C24B 0.044(4) 0.041(4) 0.020(3) -0.010(3) -0.013(3) 0.019(3)
C25B 0.031(3) 0.027(3) 0.041(4) 0.003(3) -0.017(3) -0.005(3)
C26B 0.021(3) 0.037(3) 0.031(3) -0.010(3) -0.009(2) 0.002(2)
C31B 0.017(3) 0.025(3) 0.035(3) -0.016(2) -0.010(2) 0.005(2)
C32B 0.026(3) 0.023(3) 0.028(3) -0.006(2) -0.007(2) 0.008(2)
C33B 0.024(3) 0.016(3) 0.057(4) -0.016(3) -0.006(3) 0.001(2)
C34B 0.028(3) 0.034(3) 0.037(3) -0.027(3) -0.011(3) 0.012(2)
C35B 0.021(3) 0.027(3) 0.025(3) -0.011(2) 0.002(2) 0.004(2)
C11C 0.039(3) 0.026(3) 0.026(3) -0.005(2) -0.013(3) -0.002(3)
C12C 0.033(3) 0.032(3) 0.035(3) 0.005(3) -0.015(3) -0.011(3)
C13C 0.037(3) 0.033(3) 0.016(3) -0.001(2) -0.005(2) -0.006(3)
C14C 0.045(4) 0.031(3) 0.030(3) 0.002(3) -0.012(3) -0.014(3)
C15C 0.040(4) 0.030(3) 0.044(4) -0.002(3) -0.017(3) 0.001(3)
C16C 0.054(4) 0.034(3) 0.028(3) 0.001(3) -0.019(3) -0.012(3)
C21C 0.057(4) 0.026(3) 0.023(3) -0.003(3) 0.004(3) 0.002(3)
C22C 0.021(3) 0.033(3) 0.019(3) -0.012(2) -0.003(2) 0.000(2)
C23C 0.025(3) 0.044(4) 0.035(3) -0.022(3) 0.005(3) -0.011(3)
C24C 0.052(5) 0.050(4) 0.048(4) -0.029(4) 0.009(4) -0.013(4)
C25C 0.046(4) 0.037(4) 0.039(4) -0.019(3) 0.001(3) 0.007(3)
C26C 0.029(3) 0.047(4) 0.033(3) -0.025(3) 0.000(3) -0.007(3)
C31C 0.045(4) 0.060(4) 0.015(3) -0.013(3) 0.005(3) -0.016(3)
C32C 0.056(4) 0.033(3) 0.022(3) -0.011(3) 0.012(3) 0.002(3)
C33C 0.021(3) 0.089(6) 0.024(3) -0.021(4) 0.005(3) 0.007(3)
C34C 0.063(5) 0.059(5) 0.033(4) -0.025(4) 0.031(4) -0.041(4)
C35C 0.052(4) 0.039(4) 0.012(3) 0.003(3) 0.004(3) 0.012(3)
O1W 0.090(4) 0.040(3) 0.046(3) -0.016(2) 0.011(3) -0.020(3)
O2W 0.086(5) 0.047(3) 0.074(4) 0.006(3) -0.011(4) -0.016(3)
O3W 0.051(4) 0.081(4) 0.057(4) 0.009(3) 0.017(3) 0.006(3)
O4W 0.077(4) 0.053(3) 0.074(4) -0.014(3) -0.013(3) -0.012(3)
O5W 0.082(5) 0.047(3) 0.070(4) -0.003(3) 0.036(3) 0.019(3)
O7W 0.082(5) 0.047(4) 0.035(4) -0.007(3) 0.010(3) 0.022(4)
O8W 0.063(7) 0.049(8) 0.043(6) -0.017(7) -0.010(5) 0.004(7)
O9W 0.050(10) 0.041(10) 0.064(11) -0.009(10) -0.016(8) -0.002(9)
O10W 0.033(5) 0.113(11) 0.062(8) -0.058(8) -0.014(6) 0.001(8)
O11W 0.033(7) 0.047(9) 0.057(11) -0.029(7) -0.015(7) 0.006(7)
O12W 0.043(8) 0.097(12) 0.024(6) 0.002(7) -0.016(6) 0.004(7)
O13W 0.068(18) 0.11(2) 0.021(10) -0.023(13) -0.014(11) -0.014(15)
O14W 0.041(5) 0.071(7) 0.058(6) -0.018(5) -0.012(4) -0.008(5)
O15W 0.022(6) 0.067(10) 0.102(12) -0.049(9) -0.005(7) -0.003(6)
O18W 0.074(8) 0.073(8) 0.057(7) -0.046(6) -0.021(6) 0.036(6)
O20W 0.053(9) 0.044(8) 0.058(9) 0.024(6) -0.035(7) -0.044(7)
O21W 0.041(5) 0.058(6) 0.048(5) -0.018(5) -0.016(4) 0.029(5)

loop_
_atom_type_symbol
_atom_type_description
_atom_type_scat_dispersion_real
_atom_type_scat_dispersion_imag
_atom_type_scat_source
C C 0.0033 0.0016 'International Tables Vol C Tables 4.2.6.8 and 6.1.1.4'
H H 0.0000 0.0000 'International Tables Vol C Tables 4.2.6.8 and 6.1.1.4'
N N 0.0061 0.0033 'International Tables Vol C Tables 4.2.6.8 and 6.1.1.4'
O O 0.0106 0.0060 'International Tables Vol C Tables 4.2.6.8 and 6.1.1.4'
P P 0.1023 0.0942 'International Tables Vol C Tables 4.2.6.8 and 6.1.1.4'
Cl Cl 0.1484 0.1585 'International Tables Vol C Tables 4.2.6.8 and 6.1.1.4'
Ru Ru -1.2594 0.8363 'International Tables Vol C Tables 4.2.6.8 and 6.1.1.4'

loop_
_geom_angle_atom_site_label_1
_geom_angle_atom_site_label_2
_geom_angle_atom_site_label_3
_geom_angle
_geom_angle_site_symmetry_1
_geom_angle_site_symmetry_3
N1P Ru1 C33A 151.8(2) . .
N1P Ru1 C34A 148.4(2) . .
C33A Ru1 C34A 36.6(3) . .
N1P Ru1 C32A 114.4(2) . .
C33A Ru1 C32A 37.4(2) . .
C34A Ru1 C32A 61.8(2) . .
N1P Ru1 C31A 95.7(2) . .
C33A Ru1 C31A 62.0(2) . .
C34A Ru1 C31A 61.8(2) . .
C32A Ru1 C31A 37.1(2) . .
N1P Ru1 C35A 111.4(2) . .
C33A Ru1 C35A 61.8(2) . .
C34A Ru1 C35A 37.4(2) . .
C32A Ru1 C35A 61.7(2) . .
C31A Ru1 C35A 36.7(2) . .
N1P Ru1 P2A 88.05(14) . .
C33A Ru1 P2A 119.82(18) . .
C34A Ru1 P2A 93.75(17) . .
C32A Ru1 P2A 155.30(18) . .
C31A Ru1 P2A 135.95(18) . .
C35A Ru1 P2A 101.66(17) . .
N1P Ru1 P1A 85.39(14) . .
C33A Ru1 P1A 95.62(18) . .
C34A Ru1 P1A 125.80(19) . .
C32A Ru1 P1A 97.04(17) . .
C31A Ru1 P1A 129.21(18) . .
C35A Ru1 P1A 156.62(17) . .
P2A Ru1 P1A 94.83(5) . .
N2P Ru2 C33B 151.6(2) . .
N2P Ru2 C34B 147.7(2) . .
C33B Ru2 C34B 37.3(2) . .
N2P Ru2 C35B 110.8(2) . .
C33B Ru2 C35B 62.0(2) . .
C34B Ru2 C35B 37.4(2) . .
N2P Ru2 C32B 114.4(2) . .
C33B Ru2 C32B 37.2(2) . .
C34B Ru2 C32B 62.2(2) . .
C35B Ru2 C32B 61.6(2) . .
N2P Ru2 C31B 95.86(19) . .
C33B Ru2 C31B 61.4(2) . .
C34B Ru2 C31B 61.7(2) . .
C35B Ru2 C31B 36.6(2) . .
C32B Ru2 C31B 36.5(2) . .
N2P Ru2 P2B 84.27(14) . .
C33B Ru2 P2B 123.44(18) . .
C34B Ru2 P2B 94.75(16) . .
C35B Ru2 P2B 99.98(15) . .
C32B Ru2 P2B 156.88(16) . .
C31B Ru2 P2B 133.21(15) . .
N2P Ru2 P1B 87.06(13) . .
C33B Ru2 P1B 95.10(17) . .
C34B Ru2 P1B 125.01(17) . .
C35B Ru2 P1B 156.68(15) . .
C32B Ru2 P1B 97.94(16) . .
C31B Ru2 P1B 130.30(15) . .
P2B Ru2 P1B 96.49(5) . .
N3P Ru3 C33C 150.2(3) . .
N3P Ru3 C34C 149.0(3) . .
C33C Ru3 C34C 37.4(3) . .
N3P Ru3 C32C 113.2(2) . .
C33C Ru3 C32C 37.3(3) . .
C34C Ru3 C32C 61.7(3) . .
N3P Ru3 C35C 111.9(3) . .
C33C Ru3 C35C 62.3(3) . .
C34C Ru3 C35C 37.4(3) . .
C32C Ru3 C35C 61.1(2) . .
N3P Ru3 C31C 95.9(2) . .
C33C Ru3 C31C 61.4(3) . .
C34C Ru3 C31C 61.4(3) . .
C32C Ru3 C31C 35.9(3) . .
C35C Ru3 C31C 36.6(3) . .
N3P Ru3 P1C 81.88(14) . .
C33C Ru3 P1C 96.9(2) . .
C34C Ru3 P1C 128.3(3) . .
C32C Ru3 P1C 97.92(18) . .
C35C Ru3 P1C 157.83(18) . .
C31C Ru3 P1C 128.3(2) . .
N3P Ru3 P2C 89.31(15) . .
C33C Ru3 P2C 120.4(2) . .
C34C Ru3 P2C 94.46(19) . .
C32C Ru3 P2C 155.79(19) . .
C35C Ru3 P2C 103.19(19) . .
C31C Ru3 P2C 137.76(19) . .
P1C Ru3 P2C 93.94(5) . .
Cl5 Cl3 Cl4 69.5(10) . .
Cl5 Cl4 Cl3 40.4(7) . .
Cl3 Cl5 Cl4 70.1(10) . .
Cl6 Cl6 O15W 114.4(5) 2_766 .
C13A P1A C11A 97.9(4) . .
C13A P1A C12A 97.3(3) . .
C11A P1A C12A 97.4(4) . .
C13A P1A Ru1 121.9(2) . .
C11A P1A Ru1 115.2(2) . .
C12A P1A Ru1 121.9(2) . .
C21A P2A C23A 97.7(3) . .
C21A P2A C22A 97.8(3) . .
C23A P2A C22A 97.1(3) . .
C21A P2A Ru1 115.76(19) . .
C23A P2A Ru1 120.48(19) . .
C22A P2A Ru1 122.92(18) . .
C12B P1B C13B 98.2(4) . .
C12B P1B C11B 96.9(4) . .
C13B P1B C11B 97.1(4) . .
C12B P1B Ru2 120.3(2) . .
C13B P1B Ru2 123.6(2) . .
C11B P1B Ru2 115.3(2) . .
C21B P2B C22B 97.2(3) . .
C21B P2B C23B 97.1(3) . .
C22B P2B C23B 97.8(3) . .
C21B P2B Ru2 111.40(19) . .
C22B P2B Ru2 124.07(18) . .
C23B P2B Ru2 123.41(19) . .
C12C P1C C11C 97.9(3) . .
C12C P1C C13C 98.2(3) . .
C11C P1C C13C 97.1(3) . .
C12C P1C Ru3 123.3(2) . .
C11C P1C Ru3 114.64(19) . .
C13C P1C Ru3 120.6(2) . .
C21C P2C C23C 97.1(3) . .
C21C P2C C22C 97.5(3) . .
C23C P2C C22C 97.6(3) . .
C21C P2C Ru3 117.1(2) . .
C23C P2C Ru3 120.1(2) . .
C22C P2C Ru3 122.11(19) . .
C1P N1P N1P 0.0(5) 2_556 2_556
C1P N1P Ru1 177.7(6) 2_556 .
N1P N1P Ru1 177.7(6) 2_556 .
C2P N2P N2P 0.0(5) 2_666 2_666
C2P N2P Ru2 176.8(6) 2_666 .
N2P N2P Ru2 176.8(6) 2_666 .
C3P N3P N3P 0.0(5) 2_565 2_565
C3P N3P Ru3 174.4(6) 2_565 .
N3P N3P Ru3 174.4(6) 2_565 .
C14A N11A C16A 108.4(6) . .
C14A N11A C13A 111.8(5) . .
C16A N11A C13A 109.4(5) . .
C14A N12A C15A 109.1(6) . .
C14A N12A C11A 111.7(8) . .
C15A N12A C11A 110.1(8) . .
C16A N13A C15A 109.1(6) . .
C16A N13A C12A 111.8(6) . .
C15A N13A C12A 112.0(6) . .
C25A N21A C22A 111.5(4) . .
C25A N21A C26A 109.2(5) . .
C22A N21A C26A 110.6(4) . .
C24A N22A C26A 108.3(5) . .
C24A N22A C23A 110.8(5) . .
C26A N22A C23A 111.0(4) . .
C24A N23A C25A 107.8(5) . .
C24A N23A C21A 110.6(5) . .
C25A N23A C21A 109.3(5) . .
C14B N11B C16B 108.1(6) . .
C14B N11B C13B 111.1(6) . .
C16B N11B C13B 111.0(6) . .
C15B N12B C14B 107.7(6) . .
C15B N12B C11B 111.0(7) . .
C14B N12B C11B 111.4(7) . .
C15B N13B C16B 108.6(6) . .
C15B N13B C12B 112.2(7) . .
C16B N13B C12B 110.8(7) . .
C25B N21B C26B 108.5(5) . .
C25B N21B C22B 111.7(5) . .
C26B N21B C22B 110.8(5) . .
C24B N22B C26B 109.1(5) . .
C24B N22B C23B 111.7(5) . .
C26B N22B C23B 110.9(5) . .
C24B N23B C25B 108.6(5) . .
C24B N23B C21B 110.1(5) . .
C25B N23B C21B 110.6(5) . .
C13C N11C C16C 110.6(5) . .
C13C N11C C14C 112.3(5) . .
C16C N11C C14C 108.0(5) . .
C14C N12C C11C 111.0(5) . .
C14C N12C C15C 108.0(5) . .
C11C N12C C15C 110.3(5) . .
C15C N13C C16C 108.6(5) . .
C15C N13C C12C 110.9(5) . .
C16C N13C C12C 111.2(5) . .
C25C N21C C22C 111.5(5) . .
C25C N21C C26C 108.6(5) . .
C22C N21C C26C 111.0(5) . .
C24C N22C C23C 111.4(5) . .
C24C N22C C26C 108.3(6) . .
C23C N22C C26C 110.9(5) . .
C25C N23C C21C 110.6(6) . .
C25C N23C C24C 108.1(6) . .
C21C N23C C24C 110.5(6) . .
N12A C11A P1A 112.5(5) . .
N13A C12A P1A 110.9(5) . .
N11A C13A P1A 113.1(5) . .
N11A C14A N12A 113.7(6) . .
N13A C15A N12A 114.0(6) . .
N13A C16A N11A 115.0(5) . .
N23A C21A P2A 113.0(4) . .
N21A C22A P2A 112.6(4) . .
N22A C23A P2A 113.2(4) . .
N22A C24A N23A 116.6(5) . .
N21A C25A N23A 114.3(5) . .
N22A C26A N21A 114.1(5) . .
C35A C31A C32A 108.3(6) . .
C35A C31A Ru1 71.8(3) . .
C32A C31A Ru1 71.4(3) . .
C31A C32A C33A 107.1(6) . .
C31A C32A Ru1 71.5(3) . .
C33A C32A Ru1 70.3(3) . .
C34A C33A C32A 108.7(6) . .
C34A C33A Ru1 72.2(3) . .
C32A C33A Ru1 72.2(3) . .
C33A C34A C35A 108.2(6) . .
C33A C34A Ru1 71.2(3) . .
C35A C34A Ru1 71.9(3) . .
C31A C35A C34A 107.7(6) . .
C31A C35A Ru1 71.6(3) . .
C34A C35A Ru1 70.7(3) . .
N12B C11B P1B 113.3(5) . .
N13B C12B P1B 112.5(5) . .
N11B C13B P1B 112.7(5) . .
N12B C14B N11B 114.0(6) . .
N13B C15B N12B 114.8(6) . .
N13B C16B N11B 114.0(6) . .
N23B C21B P2B 113.5(4) . .
N21B C22B P2B 113.1(4) . .
N22B C23B P2B 112.2(4) . .
N22B C24B N23B 114.5(5) . .
N21B C25B N23B 113.6(5) . .
N22B C26B N21B 114.1(5) . .
C32B C31B C35B 109.0(5) . .
C32B C31B Ru2 71.3(3) . .
C35B C31B Ru2 71.2(3) . .
C31B C32B C33B 107.4(5) . .
C31B C32B Ru2 72.2(3) . .
C33B C32B Ru2 70.1(3) . .
C34B C33B C32B 108.6(5) . .
C34B C33B Ru2 71.7(3) . .
C32B C33B Ru2 72.7(3) . .
C33B C34B C35B 107.4(5) . .
C33B C34B Ru2 71.1(3) . .
C35B C34B Ru2 72.3(3) . .
C31B C35B C34B 107.6(5) . .
C31B C35B Ru2 72.2(3) . .
C34B C35B Ru2 70.3(3) . .
N12C C11C P1C 113.6(4) . .
N13C C12C P1C 112.1(4) . .
N11C C13C P1C 112.5(4) . .
N12C C14C N11C 114.5(5) . .
N13C C15C N12C 114.5(5) . .
N11C C16C N13C 114.2(5) . .
N23C C21C P2C 112.8(4) . .
N21C C22C P2C 112.7(4) . .
N22C C23C P2C 113.2(5) . .
N22C C24C N23C 114.9(6) . .
N21C C25C N23C 113.8(5) . .
N22C C26C N21C 114.7(5) . .
C32C C31C C35C 109.0(7) . .
C32C C31C Ru3 71.3(4) . .
C35C C31C Ru3 71.0(4) . .
C31C C32C C33C 108.6(6) . .
C31C C32C Ru3 72.8(4) . .
C33C C32C Ru3 70.0(4) . .
C34C C33C C32C 107.3(6) . .
C34C C33C Ru3 71.5(4) . .
C32C C33C Ru3 72.8(4) . .
C33C C34C C35C 108.1(6) . .
C33C C34C Ru3 71.1(4) . .
C35C C34C Ru3 72.5(4) . .
C31C C35C C34C 107.0(6) . .
C31C C35C Ru3 72.4(3) . .
C34C C35C Ru3 70.1(4) . .
O14W O15W Cl6 136.0(13) . .

loop_
_geom_bond_atom_site_label_1
_geom_bond_atom_site_label_2
_geom_bond_distance
_geom_bond_site_symmetry_2
Ru1 N1P 2.029(5) .
Ru1 C33A 2.206(6) .
Ru1 C34A 2.219(6) .
Ru1 C32A 2.231(6) .
Ru1 C31A 2.233(5) .
Ru1 C35A 2.235(6) .
Ru1 P2A 2.2485(14) .
Ru1 P1A 2.2612(14) .
Ru2 N2P 2.013(5) .
Ru2 C33B 2.206(5) .
Ru2 C34B 2.214(5) .
Ru2 C35B 2.239(5) .
Ru2 C32B 2.240(5) .
Ru2 C31B 2.252(5) .
Ru2 P2B 2.2615(14) .
Ru2 P1B 2.2631(13) .
Ru3 N3P 2.011(5) .
Ru3 C33C 2.194(6) .
Ru3 C34C 2.199(6) .
Ru3 C32C 2.230(6) .
Ru3 C35C 2.231(6) .
Ru3 C31C 2.249(6) .
Ru3 P1C 2.2566(15) .
Ru3 P2C 2.2591(15) .
Cl1 Cl2 0.787(10) .
Cl3 Cl5 1.019(14) .
Cl3 Cl4 1.478(16) .
Cl4 Cl5 1.472(19) .
Cl6 Cl6 1.510(10) 2_766
Cl6 O15W 2.125(14) .
P1A C13A 1.840(6) .
P1A C11A 1.846(7) .
P1A C12A 1.852(6) .
P2A C21A 1.841(6) .
P2A C23A 1.843(6) .
P2A C22A 1.854(5) .
P1B C12B 1.822(6) .
P1B C13B 1.827(7) .
P1B C11B 1.833(7) .
P2B C21B 1.841(6) .
P2B C22B 1.843(5) .
P2B C23B 1.844(5) .
P1C C12C 1.832(6) .
P1C C11C 1.843(6) .
P1C C13C 1.854(6) .
P2C C21C 1.840(6) .
P2C C23C 1.849(6) .
P2C C22C 1.850(5) .
N1P C1P 1.135(10) 2_556
N1P N1P 1.135(10) 2_556
N2P C2P 1.148(9) 2_666
N2P N2P 1.148(9) 2_666
N3P C3P 1.153(10) 2_565
N3P N3P 1.153(10) 2_565
N11A C14A 1.454(10) .
N11A C16A 1.472(8) .
N11A C13A 1.476(8) .
N12A C14A 1.461(13) .
N12A C15A 1.466(13) .
N12A C11A 1.475(9) .
N13A C16A 1.426(9) .
N13A C15A 1.438(11) .
N13A C12A 1.485(8) .
N21A C25A 1.454(8) .
N21A C22A 1.475(7) .
N21A C26A 1.478(8) .
N22A C24A 1.437(8) .
N22A C26A 1.462(8) .
N22A C23A 1.477(7) .
N23A C24A 1.465(9) .
N23A C25A 1.494(9) .
N23A C21A 1.497(8) .
N11B C14B 1.460(10) .
N11B C16B 1.461(10) .
N11B C13B 1.483(8) .
N12B C15B 1.440(12) .
N12B C14B 1.456(11) .
N12B C11B 1.476(8) .
N13B C15B 1.436(12) .
N13B C16B 1.444(11) .
N13B C12B 1.476(8) .
N21B C25B 1.462(8) .
N21B C26B 1.470(8) .
N21B C22B 1.472(7) .
N22B C24B 1.439(9) .
N22B C26B 1.466(8) .
N22B C23B 1.481(7) .
N23B C24B 1.473(9) .
N23B C25B 1.483(9) .
N23B C21B 1.487(7) .
N11C C13C 1.460(7) .
N11C C16C 1.468(8) .
N11C C14C 1.476(8) .
N12C C14C 1.456(9) .
N12C C11C 1.472(7) .
N12C C15C 1.481(9) .
N13C C15C 1.464(9) .
N13C C16C 1.470(9) .
N13C C12C 1.488(7) .
N21C C25C 1.449(8) .
N21C C22C 1.471(7) .
N21C C26C 1.473(8) .
N22C C24C 1.423(10) .
N22C C23C 1.468(8) .
N22C C26C 1.470(8) .
N23C C25C 1.485(9) .
N23C C21C 1.486(8) .
N23C C24C 1.498(11) .
C31A C35A 1.406(9) .
C31A C32A 1.419(9) .
C32A C33A 1.424(9) .
C33A C34A 1.389(10) .
C34A C35A 1.427(9) .
C31B C32B 1.408(8) .
C31B C35B 1.409(8) .
C32B C33B 1.418(9) .
C33B C34B 1.413(9) .
C34B C35B 1.428(9) .
C31C C32C 1.381(10) .
C31C C35C 1.405(10) .
C32C C33C 1.413(11) .
C33C C34C 1.407(11) .
C34C C35C 1.421(11) .
O8W O9W 0.648(14) .
O10W O11W 0.798(15) .
O12W O13W 0.85(3) .
O14W O15W 1.161(16) .
O16W O17W 1.55(3) .
O20W O21W 0.832(12) .
